data_4060976
loop_
_publ_author_name
'Canty, Allan J.'
'Denney, Melanie C.'
'van Koten, Gerard'
'Skelton, Brian W.'
'White, Allan H.'

_publ_section_title
;
 Carbon--Oxygen Bond Formation at Metal(IV) Centers: Reactivity of
 Palladium(II) and Platinum(II) Complexes of the
 [2,6-(Dimethylaminomethyl)phenyl-N,C,N]-(Pincer) Ligand toward
 Iodomethane and Dibenzoyl Peroxide; Structural Studies of M(II)
 and M(IV) Complexes
;
_journal_coden_ASTM ORGND7
_journal_issue 23
_journal_name_full Organometallics
_journal_page_first 5432
_journal_page_last 5439
_journal_paper_doi 10.1021/om040061w
_journal_volume 23
_journal_year 2004
_chemical_formula_moiety 'C27 H32 N2 O4 Pt1, C3 H6 O, H2 O'
_chemical_formula_sum 'C30 H40 N2 O6 Pt'
_chemical_formula_weight 717.78
_space_group_IT_number 14
_symmetry_cell_setting monoclinic
_symmetry_space_group_name_Hall '-P 2yn'
_symmetry_space_group_name_H-M 'P 1 21/n 1'
_cell_angle_alpha 90.00000
_cell_angle_beta 95.497(2)
_cell_angle_gamma 90.00000
_cell_formula_units_Z 4
_cell_length_a 9.3107(7)
_cell_length_b 11.6368(9)
_cell_length_c 27.094(2)
_cell_measurement_temperature 150(2)
_cell_volume 2922.0(4)
_exptl_crystal_density_diffrn 1.636
_cod_original_sg_symbol_Hall -p_2yn
_cod_original_sg_symbol_H-M 'P 21/n'
_cod_original_formula_sum 'C30 H40 N2 O6 Pt1'
_cod_database_code 4060976

loop_
_symmetry_equiv_pos_as_xyz
+x,+y,+z
1/2-x,1/2+y,1/2-z
-x,-y,-z
1/2+x,1/2-y,1/2+z

loop_
_atom_site_label
_atom_site_fract_x
_atom_site_fract_y
_atom_site_fract_z
_atom_site_U_iso_or_equiv
_atom_site_adp_type
_atom_site_calc_flag
_atom_site_calc_attached_atom
_atom_site_occupancy
_atom_site_disorder_assembly
_atom_site_disorder_group
Pt .20690(2) .55625(2) .140300(10) .02325(10) Uani ? ? 1.00000 ? ?
C01 .2874(6) .7157(5) .1588(3) .036(3) Uani ? ? 1.00000 ? ?
C1 .0300(5) .6257(4) .1111(2) .023(2) Uani ? ? 1.00000 ? ?
C2 -.0915(6) .6145(5) .1364(2) .028(2) Uani ? ? 1.00000 ? ?
C2' -.0710(6) .5401(5) .1823(2) .032(3) Uani ? ? 1.00000 ? ?
N21 .0864(6) .5459(4) .2034(2) .032(2) Uani ? ? 1.00000 ? ?
C211 .1218(8) .4402(6) .2339(3) .040(3) Uani ? ? 1.00000 ? ?
C212 .1037(7) .6454(6) .2381(2) .040(3) Uani ? ? 1.00000 ? ?
C3 -.2206(6) .6622(5) .1151(2) .031(3) Uani ? ? 1.00000 ? ?
C4 -.2234(6) .7174(5) .0698(2) .031(3) Uani ? ? 1.00000 ? ?
C5 -.0996(6) .7267(5) .0441(2) .028(2) Uani ? ? 1.00000 ? ?
C6 .0299(5) .6797(4) .0658(2) .025(2) Uani ? ? 1.00000 ? ?
C6' .1753(6) .6827(5) .0461(2) .030(2) Uani ? ? 1.00000 ? ?
N61 .2653(5) .5821(4) .06738(19) .027(2) Uani ? ? 1.00000 ? ?
C611 .2256(7) .4782(5) .0368(2) .030(3) Uani ? ? 1.00000 ? ?
C612 .4209(6) .6067(6) .0630(3) .035(3) Uani ? ? 1.00000 ? ?
O11 .3979(5) .4894(4) .1808(2) .048(3) Uani ? ? 1.00000 ? ?
O12 .4594(6) .3655(5) .1254(2) .054(3) Uani ? ? 1.00000 ? ?
C10 .4740(7) .4123(7) .1669(3) .040(3) Uani ? ? 1.00000 ? ?
C11 .5976(6) .3730(7) .2059(3) .044(3) Uani ? ? 1.00000 ? ?
C12 .6882(9) .2875(7) .1893(3) .046(4) Uani ? ? 1.00000 ? ?
C13 .7971(9) .2441(7) .2223(4) .064(5) Uani ? ? 1.00000 ? ?
C14 .8138(8) .2840(10) .2696(4) .072(5) Uani ? ? 1.00000 ? ?
C15 .7269(10) .3668(9) .2847(3) .058(5) Uani ? ? 1.00000 ? ?
C16 .6183(9) .4101(7) .2527(3) .051(4) Uani ? ? 1.00000 ? ?
O21 .1417(4) .3785(3) .12899(15) .0298(18) Uani ? ? 1.00000 ? ?
O22 -.0665(5) .3808(3) .07965(17) .033(2) Uani ? ? 1.00000 ? ?
C20 .0322(6) .3319(5) .1053(2) .026(2) Uani ? ? 1.00000 ? ?
C21 .0300(6) .2023(4) .11064(19) .023(2) Uani ? ? 1.00000 ? ?
C22 .1408(7) .1447(5) .1388(2) .032(3) Uani ? ? 1.00000 ? ?
C23 .1362(9) .0266(6) .1443(3) .041(3) Uani ? ? 1.00000 ? ?
C24 .0209(9) -.0359(5) .1213(3) .039(3) Uani ? ? 1.00000 ? ?
C25 -.0858(8) .0215(6) .0929(3) .046(4) Uani ? ? 1.00000 ? ?
C26 -.0835(7) .1413(5) .0870(3) .038(3) Uani ? ? 1.00000 ? ?
C011 .331(3) .041(3) .0324(6) .27(3) Uani ? ? 1.00000 ? ?
C012 .5115(17) .072(2) .1023(11) .24(2) Uani ? ? 1.00000 ? ?
C0 .4319(8) -.0034(7) .0692(3) .045(4) Uani ? ? 1.00000 ? ?
O0 .4539(11) -.0990(7) .0748(5) .124(7) Uani ? ? 1.00000 ? ?
O01 .6445(7) .3284(7) .0549(2) .072(4) Uani ? ? 1.00000 ? ?
H01a .38393 .72357 .15004 .05600 Uiso ? ? 1.00000 ? ?
H01b .28639 .72993 .19328 .05600 Uiso ? ? 1.00000 ? ?
H01c .22914 .77313 .14151 .05600 Uiso ? ? 1.00000 ? ?
H2'a -.09566 .46181 .17369 .04300 Uiso ? ? 1.00000 ? ?
H2'b -.13218 .56563 .20617 .04300 Uiso ? ? 1.00000 ? ?
H211a .21858 .44138 .24752 .06100 Uiso ? ? 1.00000 ? ?
H211b .10547 .37349 .21326 .06100 Uiso ? ? 1.00000 ? ?
H211c .05948 .43564 .25991 .06100 Uiso ? ? 1.00000 ? ?
H212a .20088 .65149 .25168 .05900 Uiso ? ? 1.00000 ? ?
H212b .04313 .63472 .26424 .05900 Uiso ? ? 1.00000 ? ?
H212c .07577 .71439 .22078 .05900 Uiso ? ? 1.00000 ? ?
H3 -.30574 .65640 .13180 .04000 Uiso ? ? 1.00000 ? ?
H4 -.31246 .74858 .05540 .04000 Uiso ? ? 1.00000 ? ?
H5 -.10267 .76438 .01246 .03600 Uiso ? ? 1.00000 ? ?
H6'a .22319 .75384 .05506 .03900 Uiso ? ? 1.00000 ? ?
H6'b .16426 .67810 .01053 .03900 Uiso ? ? 1.00000 ? ?
H611a .27978 .41429 .04925 .04800 Uiso ? ? 1.00000 ? ?
H611b .24616 .49273 .00331 .04800 Uiso ? ? 1.00000 ? ?
H611c .12556 .46333 .03698 .04800 Uiso ? ? 1.00000 ? ?
H612a .47889 .54432 .07616 .05600 Uiso ? ? 1.00000 ? ?
H612b .44910 .67494 .08042 .05600 Uiso ? ? 1.00000 ? ?
H612c .43608 .61616 .02880 .05600 Uiso ? ? 1.00000 ? ?
H12 .67412 .25909 .15583 .06000 Uiso ? ? 1.00000 ? ?
H13 .86280 .18702 .21292 .07900 Uiso ? ? 1.00000 ? ?
H14 .88839 .25149 .29252 .08500 Uiso ? ? 1.00000 ? ?
H15 .74378 .39320 .31800 .07800 Uiso ? ? 1.00000 ? ?
H16 .55683 .46956 .26382 .06300 Uiso ? ? 1.00000 ? ?
H22 .21750 .18917 .15496 .04000 Uiso ? ? 1.00000 ? ?
H23 .21334 -.01167 .16442 .05300 Uiso ? ? 1.00000 ? ?
H24 .01632 -.11715 .12567 .04900 Uiso ? ? 1.00000 ? ?
H25 -.16359 -.02252 .07628 .05800 Uiso ? ? 1.00000 ? ?
H26 -.15886 .18011 .06713 .04700 Uiso ? ? 1.00000 ? ?
H011a .26123 -.01640 .02471 .37100 Uiso ? ? 1.00000 ? ?
H011b .28587 .10552 .04710 .37100 Uiso ? ? 1.00000 ? ?
H011c .37630 .06250 .00381 .37100 Uiso ? ? 1.00000 ? ?
H012a .47615 .06635 .13325 .32700 Uiso ? ? 1.00000 ? ?
H012b .49356 .14932 .08940 .32700 Uiso ? ? 1.00000 ? ?
H012c .61282 .05751 .10264 .32700 Uiso ? ? 1.00000 ? ?

loop_
_atom_site_aniso_label
_atom_site_aniso_U_11
_atom_site_aniso_U_22
_atom_site_aniso_U_33
_atom_site_aniso_U_12
_atom_site_aniso_U_13
_atom_site_aniso_U_23
Pt .01717(10) .01648(10) .03439(12) -.00009(7) -.00635(7) -.00232(7)
C01 .025(2) .021(2) .059(4) -.002(2) -.010(2) -.009(2)
C1 .018(2) .017(2) .034(3) .0004(16) -.0049(18) -.0017(18)
C2 .021(2) .029(3) .034(3) -.002(2) -.003(2) -.005(2)
C2' .023(2) .038(3) .035(3) -.001(2) -.003(2) -.001(2)
N21 .028(2) .028(2) .038(3) .0011(18) -.008(2) -.0008(19)
C211 .039(3) .040(4) .039(3) .003(3) -.006(3) .009(3)
C212 .039(3) .042(4) .035(3) .007(3) -.005(3) -.012(3)
C3 .019(2) .037(3) .037(3) .000(2) -.001(2) -.009(2)
C4 .023(2) .027(3) .042(3) .004(2) -.005(2) -.004(2)
C5 .025(2) .022(2) .037(3) .0009(19) -.005(2) .000(2)
C6 .020(2) .017(2) .036(3) -.0010(17) -.0030(19) -.0024(19)
C6' .023(2) .020(2) .046(3) -.0010(18) -.002(2) .004(2)
N61 .0170(18) .0196(19) .043(3) -.0007(15) -.0019(17) -.0002(18)
C611 .031(3) .027(3) .033(3) -.004(2) .001(2) -.005(2)
C612 .019(2) .034(3) .052(4) -.003(2) .002(2) -.000(3)
O11 .027(2) .032(2) .081(4) .0016(18) -.015(2) .011(2)
O12 .041(3) .060(3) .060(3) .007(2) -.001(2) -.016(3)
C10 .030(3) .049(4) .040(3) -.009(3) .006(3) -.002(3)
C11 .016(2) .050(4) .063(4) -.001(2) -.001(3) .031(3)
C12 .050(4) .043(4) .047(4) -.014(3) .010(3) .002(3)
C13 .050(4) .041(4) .107(8) .019(3) .042(5) .027(4)
C14 .028(3) .109(8) .075(6) -.004(4) -.008(4) .065(6)
C15 .054(5) .081(6) .039(4) -.026(5) .001(3) .006(4)
C16 .053(4) .036(3) .068(5) -.004(3) .026(4) .006(4)
O21 .029(2) .0201(17) .038(2) -.0080(15) -.0069(16) -.0038(15)
O22 .029(2) .0217(18) .046(2) -.0009(15) -.0108(17) .0074(17)
C20 .025(2) .020(2) .033(3) -.0053(19) -.002(2) .001(2)
C21 .025(2) .018(2) .026(2) -.0012(17) .0009(18) -.0009(17)
C22 .039(3) .016(2) .036(3) .001(2) -.011(2) .001(2)
C23 .052(4) .028(3) .040(3) -.002(3) -.011(3) .004(3)
C24 .055(4) .015(2) .045(3) -.003(2) -.001(3) .001(2)
C25 .049(4) .023(3) .065(5) -.013(3) -.007(3) -.004(3)
C26 .038(3) .025(3) .048(4) -.007(2) -.007(3) -.001(2)
C011 .20(2) .55(5) .085(10) .25(3) .087(13) .16(2)
C012 .065(9) .25(3) .40(4) -.035(12) .044(15) -.27(3)
C0 .042(4) .039(4) .057(4) -.007(3) .014(3) .001(3)
O0 .099(7) .044(4) .240(12) -.002(4) .072(7) .005(6)
O01 .046(3) .108(6) .060(4) -.000(4) -.001(3) .013(4)

loop_
_geom_bond_atom_site_label_1
_geom_bond_atom_site_label_2
_geom_bond_site_symmetry_1
_geom_bond_site_symmetry_2
_geom_bond_distance
_geom_bond_publ_flag
Pt C01 . . 2.045(6) ?
Pt C1 . . 1.935(5) ?
Pt N21 . . 2.137(6) ?
Pt N61 . . 2.120(5) ?
Pt O11 . . 2.144(5) ?
Pt O21 . . 2.169(4) ?
C01 H01a . . .956 ?
C01 H01b . . .950 ?
C01 H01c . . .954 ?
C1 C2 . . 1.383(8) ?
C1 C6 . . 1.378(8) ?
C2 C2' . . 1.513(8) ?
C2 C3 . . 1.397(8) ?
C2' N21 . . 1.523(8) ?
C2' H2'a . . .962 ?
C2' H2'b . . .949 ?
N21 C211 . . 1.500(8) ?
N21 C212 . . 1.490(8) ?
C211 H211a . . .941 ?
C211 H211b . . .960 ?
C211 H211c . . .957 ?
C212 H212a . . .946 ?
C212 H212b . . .956 ?
C212 H212c . . .953 ?
C3 C4 . . 1.384(9) ?
C3 H3 . . .952 ?
C4 C5 . . 1.406(8) ?
C4 H4 . . .953 ?
C5 C6 . . 1.401(7) ?
C5 H5 . . .962 ?
C6 C6' . . 1.503(8) ?
C6' N61 . . 1.522(7) ?
C6' H6'a . . .960 ?
C6' H6'b . . .960 ?
N61 C611 . . 1.492(8) ?
N61 C612 . . 1.493(7) ?
C611 H611a . . .943 ?
C611 H611b . . .959 ?
C611 H611c . . .948 ?
C612 H612a . . .953 ?
C612 H612b . . .949 ?
C612 H612c . . .956 ?
O11 C10 . . 1.225(9) ?
O12 C10 . . 1.245(9) ?
C10 C11 . . 1.556(9) ?
C11 C12 . . 1.407(11) ?
C11 C16 . . 1.335(12) ?
C12 C13 . . 1.381(12) ?
C12 H12 . . .963 ?
C13 C14 . . 1.359(15) ?
C13 H13 . . .953 ?
C14 C15 . . 1.346(14) ?
C14 H14 . . .963 ?
C15 C16 . . 1.364(12) ?
C15 H15 . . .952 ?
C16 H16 . . .964 ?
O21 C20 . . 1.273(6) ?
O22 C20 . . 1.236(7) ?
C20 C21 . . 1.515(7) ?
C21 C22 . . 1.394(8) ?
C21 C26 . . 1.379(8) ?
C22 C23 . . 1.384(9) ?
C22 H22 . . .954 ?
C23 C24 . . 1.393(10) ?
C23 H23 . . .967 ?
C24 C25 . . 1.370(10) ?
C24 H24 . . .954 ?
C25 C26 . . 1.404(9) ?
C25 H25 . . .963 ?
C26 H26 . . .957 ?
C011 C0 . . 1.40(2) ?
C011 H011a . . .94 ?
C011 H011b . . .96 ?
C011 H011c . . .95 ?
C012 C0 . . 1.41(2) ?
C012 H012a . . .93 ?
C012 H012b . . .98 ?
C012 H012c . . .957 ?
C0 O0 . . 1.138(11) ?
